data_7211267
loop_
_publ_author_name
'Kelemu, Solomon W.'
'Steel, Peter J.'

_publ_section_title
;
 Highly pyramidalised heteroaromatic nitrogens in discrete multinuclear
 silver(i) complexes assembled from bis- and tris-(diallylamino)azines
;
_journal_issue 44
_journal_name_full CrystEngComm
_journal_page_first 9072
_journal_paper_doi 10.1039/c3ce41708e
_journal_volume 15
_journal_year 2013
_chemical_formula_moiety 'C24 H31 Ag2 F6 N5 O6 S2'
_chemical_formula_sum 'C24 H31 Ag2 F6 N5 O6 S2'
_chemical_formula_weight 879.40
_chemical_name_systematic
; 
 ? 
;
_space_group_IT_number 14
_symmetry_cell_setting monoclinic
_symmetry_space_group_name_Hall '-P 2ybc'
_symmetry_space_group_name_H-M 'P 1 21/c 1'
_atom_sites_solution_hydrogens geom
_atom_sites_solution_primary direct
_atom_sites_solution_secondary difmap
_audit_creation_method SHELXL-97
_cell_angle_alpha 90.00
_cell_angle_beta 97.655(2)
_cell_angle_gamma 90.00
_cell_formula_units_Z 8
_cell_length_a 12.4040(4)
_cell_length_b 22.1684(8)
_cell_length_c 23.4044(8)
_cell_measurement_reflns_used 9805
_cell_measurement_temperature 112(2)
_cell_measurement_theta_max 25.69
_cell_measurement_theta_min 2.04
_cell_volume 6378.3(4)
_computing_cell_refinement 'Bruker SAINT'
_computing_data_collection 'Bruker APEX2'
_computing_data_reduction 'Bruker SAINT'
_computing_molecular_graphics 'Bruker SHELXTL'
_computing_publication_material 'Bruker SHELXTL'
_computing_structure_refinement 'SHELXL-97 (Sheldrick, 1997)'
_computing_structure_solution 'SHELXS-97 (Sheldrick, 1990)'
_diffrn_ambient_temperature 112(2)
_diffrn_measured_fraction_theta_full 0.998
_diffrn_measured_fraction_theta_max 0.998
_diffrn_measurement_device_type 'Bruker APEX-II CCD'
_diffrn_measurement_method '\f and \w scans'
_diffrn_radiation_monochromator graphite
_diffrn_radiation_source 'fine-focus sealed tube'
_diffrn_radiation_type MoK\a
_diffrn_radiation_wavelength 0.71073
_diffrn_reflns_av_R_equivalents 0.0564
_diffrn_reflns_av_sigmaI/netI 0.0270
_diffrn_reflns_limit_h_max 15
_diffrn_reflns_limit_h_min -15
_diffrn_reflns_limit_k_max 27
_diffrn_reflns_limit_k_min -27
_diffrn_reflns_limit_l_max 28
_diffrn_reflns_limit_l_min -28
_diffrn_reflns_number 127348
_diffrn_reflns_theta_full 25.72
_diffrn_reflns_theta_max 25.72
_diffrn_reflns_theta_min 1.66
_exptl_absorpt_coefficient_mu 1.440
_exptl_absorpt_correction_T_max 0.6106
_exptl_absorpt_correction_T_min 0.5635
_exptl_absorpt_correction_type multi-scan
_exptl_absorpt_process_details SADABS
_exptl_crystal_colour gold
_exptl_crystal_density_diffrn 1.832
_exptl_crystal_density_method 'not measured'
_exptl_crystal_description block
_exptl_crystal_F_000 3504
_exptl_crystal_size_max 0.45
_exptl_crystal_size_mid 0.40
_exptl_crystal_size_min 0.38
_refine_diff_density_max 2.409
_refine_diff_density_min -1.799
_refine_diff_density_rms 0.117
_refine_ls_extinction_method none
_refine_ls_goodness_of_fit_ref 1.022
_refine_ls_hydrogen_treatment constr
_refine_ls_matrix_type full
_refine_ls_number_parameters 816
_refine_ls_number_reflns 12139
_refine_ls_number_restraints 0
_refine_ls_restrained_S_all 1.022
_refine_ls_R_factor_all 0.0656
_refine_ls_R_factor_gt 0.0474
_refine_ls_shift/su_max 0.001
_refine_ls_shift/su_mean 0.000
_refine_ls_structure_factor_coef Fsqd
_refine_ls_weighting_details 'calc w=1/[\s^2^(Fo^2^)+(0.0581P)^2^+29.3231P] where P=(Fo^2^+2Fc^2^)/3'
_refine_ls_weighting_scheme calc
_refine_ls_wR_factor_gt 0.1183
_refine_ls_wR_factor_ref 0.1307
_reflns_number_gt 9382
_reflns_number_total 12139
_reflns_threshold_expression >2sigma(I)
_cod_data_source_file c3ce41708e.txt
_cod_data_source_block 3sw37
_cod_depositor_comments
;
The following automatic conversions were performed:

'_symmetry_cell_setting' value 'Monoclinic' changed to 'monoclinic'
according to /home/saulius/struct/CIF-dictionaries/cif_core.dic
dictionary named 'cif_core.dic' version 2.4.2 from 2011-04-26.

Automatic conversion script
Id: cif_fix_values 1891 2012-01-12 08:04:46Z andrius 
;
_cod_original_sg_symbol_H-M 'P2(1)/c  '
_cod_database_code 7211267

loop_
_symmetry_equiv_pos_as_xyz
'x, y, z'
'-x, y+1/2, -z+1/2'
'-x, -y, -z'
'x, -y-1/2, z-1/2'

loop_
_atom_site_label
_atom_site_type_symbol
_atom_site_fract_x
_atom_site_fract_y
_atom_site_fract_z
_atom_site_U_iso_or_equiv
_atom_site_adp_type
_atom_site_occupancy
_atom_site_symmetry_multiplicity
_atom_site_calc_flag
_atom_site_refinement_flags
_atom_site_disorder_assembly
_atom_site_disorder_group
Ag1 Ag 0.51251(3) 0.499729(19) 0.317035(18) 0.03662(12) Uani 1 1 d . . .
Ag2 Ag 0.54746(4) 0.72107(2) 0.34978(2) 0.04693(13) Uani 1 1 d . . .
Ag3 Ag -0.03195(3) 0.495740(18) 0.143001(18) 0.03427(11) Uani 1 1 d . . .
Ag4 Ag -0.00188(3) 0.718266(18) 0.205910(17) 0.03180(11) Uani 1 1 d . . .
N1 N 0.7035(3) 0.66042(18) 0.32582(19) 0.0301(9) Uani 1 1 d . . .
N2 N 0.6843(3) 0.55414(18) 0.30880(18) 0.0297(9) Uani 1 1 d . . .
N3 N 0.7827(4) 0.4854(2) 0.3679(2) 0.0421(12) Uani 1 1 d . . .
N4 N 0.8131(4) 0.6976(2) 0.40526(19) 0.0357(10) Uani 1 1 d . . .
N5 N 0.5989(3) 0.62292(19) 0.24410(18) 0.0299(9) Uani 1 1 d . . .
N6 N 0.1484(3) 0.54928(18) 0.16770(18) 0.0271(9) Uani 1 1 d . . .
N7 N 0.1732(3) 0.65205(18) 0.20083(18) 0.0272(9) Uani 1 1 d . . .
N8 N 0.1076(3) 0.57902(19) 0.25682(18) 0.0299(9) Uani 1 1 d . . .
N9 N 0.1985(4) 0.5194(2) 0.0810(2) 0.0352(10) Uani 1 1 d . . .
N10 N 0.2436(3) 0.72485(19) 0.1464(2) 0.0352(10) Uani 1 1 d . . .
C1 C 0.7594(4) 0.5445(2) 0.3555(2) 0.0341(12) Uani 1 1 d . . .
C2 C 0.8110(4) 0.5905(2) 0.3883(2) 0.0341(12) Uani 1 1 d . . .
H2A H 0.8671 0.5829 0.4193 0.041 Uiso 1 1 calc R . .
C3 C 0.7754(4) 0.6488(2) 0.3731(2) 0.0300(11) Uani 1 1 d . . .
C4 C 0.6649(4) 0.6121(2) 0.2944(2) 0.0267(10) Uani 1 1 d . . .
C5 C 0.7372(5) 0.4380(3) 0.3297(3) 0.0485(16) Uani 1 1 d . . .
H5A H 0.7892 0.4039 0.3320 0.058 Uiso 1 1 calc R . .
H5B H 0.7281 0.4532 0.2896 0.058 Uiso 1 1 calc R . .
C6 C 0.6286(5) 0.4150(3) 0.3434(3) 0.0504(17) Uani 1 1 d . . .
H6A H 0.5900 0.3876 0.3169 0.060 Uiso 1 1 calc R . .
C7 C 0.5835(6) 0.4302(3) 0.3892(3) 0.061(2) Uani 1 1 d . . .
H7A H 0.6196 0.4575 0.4166 0.073 Uiso 1 1 calc R . .
H7B H 0.5149 0.4138 0.3948 0.073 Uiso 1 1 calc R . .
C8 C 0.8580(5) 0.4678(3) 0.4187(3) 0.0575(19) Uani 1 1 d . . .
H8A H 0.8372 0.4275 0.4318 0.069 Uiso 1 1 calc R . .
H8B H 0.8520 0.4969 0.4502 0.069 Uiso 1 1 calc R . .
C9 C 0.9745(6) 0.4658(4) 0.4066(4) 0.081(3) Uani 1 1 d . . .
H9A H 0.9783 0.4507 0.3689 0.097 Uiso 1 1 calc R . .
C10 C 1.0532(9) 0.4763(10) 0.4276(4) 0.226(12) Uani 1 1 d . . .
H10A H 1.0620 0.4919 0.4657 0.271 Uiso 1 1 calc R . .
H10B H 1.1149 0.4700 0.4083 0.271 Uiso 1 1 calc R . .
C11 C 0.7878(5) 0.7585(3) 0.3857(3) 0.0438(14) Uani 1 1 d . . .
H11A H 0.7801 0.7594 0.3431 0.053 Uiso 1 1 calc R . .
H11B H 0.8491 0.7852 0.4004 0.053 Uiso 1 1 calc R . .
C12 C 0.6847(6) 0.7827(3) 0.4051(3) 0.0584(18) Uani 1 1 d . . .
H12A H 0.6593 0.8209 0.3908 0.070 Uiso 1 1 calc R . .
C13 C 0.6262(6) 0.7538(4) 0.4414(3) 0.074(2) Uani 1 1 d . . .
H13A H 0.6491 0.7155 0.4566 0.089 Uiso 1 1 calc R . .
H13B H 0.5620 0.7719 0.4517 0.089 Uiso 1 1 calc R . .
C14 C 0.8843(5) 0.6909(3) 0.4609(2) 0.0420(14) Uani 1 1 d . . .
H14A H 0.8643 0.6536 0.4802 0.050 Uiso 1 1 calc R . .
H14B H 0.8723 0.7255 0.4861 0.050 Uiso 1 1 calc R . .
C15 C 1.0016(5) 0.6882(3) 0.4536(3) 0.0480(15) Uani 1 1 d . . .
H15A H 1.0267 0.6529 0.4364 0.058 Uiso 1 1 calc R . .
C16 C 1.0731(6) 0.7310(4) 0.4692(3) 0.066(2) Uani 1 1 d . . .
H16A H 1.0510 0.7669 0.4865 0.079 Uiso 1 1 calc R . .
H16B H 1.1468 0.7260 0.4631 0.079 Uiso 1 1 calc R . .
C17 C 0.5842(4) 0.6848(2) 0.2226(2) 0.0364(12) Uani 1 1 d . . .
H17A H 0.5683 0.6836 0.1800 0.044 Uiso 1 1 calc R . .
H17B H 0.6534 0.7070 0.2326 0.044 Uiso 1 1 calc R . .
C18 C 0.4951(5) 0.7193(3) 0.2457(3) 0.0420(13) Uani 1 1 d . . .
H18A H 0.4291 0.6989 0.2496 0.050 Uiso 1 1 calc R . .
C19 C 0.5048(6) 0.7767(3) 0.2608(3) 0.0583(18) Uani 1 1 d . . .
H19A H 0.5701 0.7978 0.2572 0.070 Uiso 1 1 calc R . .
H19B H 0.4463 0.7968 0.2752 0.070 Uiso 1 1 calc R . .
C20 C 0.5509(4) 0.5733(3) 0.2083(2) 0.0343(12) Uani 1 1 d . . .
H20A H 0.6060 0.5411 0.2081 0.041 Uiso 1 1 calc R . .
H20B H 0.5331 0.5881 0.1683 0.041 Uiso 1 1 calc R . .
C21 C 0.4491(4) 0.5461(3) 0.2271(2) 0.0365(12) Uani 1 1 d . . .
H21A H 0.4007 0.5719 0.2438 0.044 Uiso 1 1 calc R . .
C22 C 0.4242(5) 0.4877(3) 0.2212(3) 0.0469(15) Uani 1 1 d . . .
H22A H 0.4713 0.4610 0.2046 0.056 Uiso 1 1 calc R . .
H22B H 0.3594 0.4728 0.2337 0.056 Uiso 1 1 calc R . .
C23 C 0.3496(11) 0.6041(8) 0.4495(5) 0.128(5) Uani 1 1 d . . .
C24 C 0.1923(4) 0.5642(2) 0.1194(2) 0.0298(11) Uani 1 1 d . . .
C25 C 0.2298(4) 0.6222(2) 0.1109(2) 0.0324(11) Uani 1 1 d . . .
H25A H 0.2642 0.6318 0.0781 0.039 Uiso 1 1 calc R . .
C26 C 0.2151(4) 0.6658(2) 0.1519(2) 0.0281(11) Uani 1 1 d . . .
C27 C 0.1452(4) 0.5941(2) 0.2066(2) 0.0265(10) Uani 1 1 d . . .
C28 C 0.1110(5) 0.6243(3) 0.3033(2) 0.0369(12) Uani 1 1 d . . .
H28A H 0.1786 0.6481 0.3039 0.044 Uiso 1 1 calc R . .
H28B H 0.1152 0.6027 0.3406 0.044 Uiso 1 1 calc R . .
C29 C 0.0162(5) 0.6673(3) 0.2990(2) 0.0402(13) Uani 1 1 d . . .
H29A H -0.0554 0.6521 0.2888 0.048 Uiso 1 1 calc R . .
C30 C 0.0304(6) 0.7264(3) 0.3090(2) 0.0453(15) Uani 1 1 d . . .
H30A H 0.1016 0.7422 0.3192 0.054 Uiso 1 1 calc R . .
H30B H -0.0308 0.7526 0.3060 0.054 Uiso 1 1 calc R . .
C31 C 0.0860(4) 0.5160(2) 0.2695(2) 0.0350(12) Uani 1 1 d . . .
H31A H 0.0996 0.5100 0.3117 0.042 Uiso 1 1 calc R . .
H31B H 0.1381 0.4903 0.2519 0.042 Uiso 1 1 calc R . .
C32 C -0.0275(4) 0.4953(2) 0.2480(2) 0.0360(12) Uani 1 1 d . . .
H32A H -0.0423 0.4534 0.2504 0.043 Uiso 1 1 calc R . .
C33 C -0.1098(4) 0.5310(3) 0.2257(3) 0.0396(13) Uani 1 1 d . . .
H33A H -0.0985 0.5731 0.2225 0.047 Uiso 1 1 calc R . .
H33B H -0.1793 0.5141 0.2131 0.047 Uiso 1 1 calc R . .
C34 C 0.2278(5) 0.5318(3) 0.0230(3) 0.0427(13) Uani 1 1 d . . .
H34A H 0.1974 0.5716 0.0100 0.051 Uiso 1 1 calc R . .
H34B H 0.1929 0.5010 -0.0040 0.051 Uiso 1 1 calc R . .
C35 C 0.3470(5) 0.5321(3) 0.0193(3) 0.0520(16) Uani 1 1 d . . .
H35A H 0.3692 0.5395 -0.0173 0.062 Uiso 1 1 calc R . .
C36 C 0.4224(5) 0.5232(4) 0.0622(3) 0.061(2) Uani 1 1 d . . .
H36A H 0.4036 0.5157 0.0996 0.073 Uiso 1 1 calc R . .
H36B H 0.4967 0.5241 0.0563 0.073 Uiso 1 1 calc R . .
C37 C 0.1825(4) 0.4562(2) 0.0955(3) 0.0367(12) Uani 1 1 d . . .
H37A H 0.2064 0.4507 0.1373 0.044 Uiso 1 1 calc R . .
H37B H 0.2299 0.4310 0.0745 0.044 Uiso 1 1 calc R . .
C38 C 0.0681(4) 0.4338(2) 0.0821(3) 0.0376(12) Uani 1 1 d . . .
H38A H 0.0259 0.4467 0.0473 0.045 Uiso 1 1 calc R . .
C39 C 0.0233(5) 0.3967(2) 0.1166(3) 0.0450(14) Uani 1 1 d . . .
H39A H 0.0641 0.3833 0.1516 0.054 Uiso 1 1 calc R . .
H39B H -0.0496 0.3835 0.1065 0.054 Uiso 1 1 calc R . .
C40 C 0.2787(4) 0.7477(3) 0.0932(3) 0.0418(14) Uani 1 1 d . . .
H40A H 0.2556 0.7903 0.0878 0.050 Uiso 1 1 calc R . .
H40B H 0.2421 0.7243 0.0602 0.050 Uiso 1 1 calc R . .
C41 C 0.3991(5) 0.7439(4) 0.0932(3) 0.0546(18) Uani 1 1 d . . .
H41A H 0.4428 0.7623 0.1250 0.066 Uiso 1 1 calc R . .
C42 C 0.4464(7) 0.7208(6) 0.0582(4) 0.104(4) Uani 1 1 d . . .
H42A H 0.4070 0.7017 0.0255 0.125 Uiso 1 1 calc R . .
H42B H 0.5237 0.7212 0.0628 0.125 Uiso 1 1 calc R . .
C43 C 0.2262(4) 0.7689(2) 0.1900(3) 0.0363(12) Uani 1 1 d . . .
H43A H 0.2828 0.8006 0.1910 0.044 Uiso 1 1 calc R . .
H43B H 0.2350 0.7489 0.2281 0.044 Uiso 1 1 calc R . .
C44 C 0.1158(4) 0.7983(2) 0.1799(3) 0.0351(12) Uani 1 1 d . . .
H44A H 0.0977 0.8258 0.2083 0.042 Uiso 1 1 calc R . .
C45 C 0.0415(5) 0.7886(2) 0.1341(3) 0.0387(13) Uani 1 1 d . . .
H45A H 0.0567 0.7615 0.1048 0.046 Uiso 1 1 calc R . .
H45B H -0.0265 0.8089 0.1307 0.046 Uiso 1 1 calc R . .
C46 C -0.2552(5) 0.6352(3) 0.0735(3) 0.0466(15) Uani 1 1 d . . .
C47 C 0.3218(7) 0.8405(4) 0.3926(4) 0.069(2) Uani 1 1 d . . .
C48 C -0.2788(5) 0.8569(3) 0.1540(4) 0.0581(18) Uani 1 1 d . . .
S1 S 0.4109(2) 0.60124(10) 0.38649(12) 0.0808(7) Uani 1 1 d . . .
S2 S -0.10804(11) 0.63040(6) 0.08164(6) 0.0327(3) Uani 1 1 d . . .
S3 S 0.27730(16) 0.89396(10) 0.33695(9) 0.0426(8) Uani 0.798(8) 1 d P A 1
S3' S 0.2929(10) 0.8592(7) 0.3217(5) 0.073(4) Uiso 0.202(8) 1 d P A 2
S4 S -0.19359(12) 0.83973(7) 0.22132(7) 0.0437(4) Uani 1 1 d . . .
O1 O 0.5041(9) 0.5897(5) 0.4078(5) 0.206(6) Uani 1 1 d . . .
O2 O 0.3452(8) 0.5542(3) 0.3538(4) 0.136(3) Uani 1 1 d . . .
O3 O 0.3959(7) 0.6591(3) 0.3647(3) 0.112(2) Uani 1 1 d . . .
O4 O -0.0779(4) 0.6729(2) 0.0406(2) 0.0621(13) Uani 1 1 d . . .
O5 O -0.0784(4) 0.64563(18) 0.14163(18) 0.0469(10) Uani 1 1 d . . .
O6 O -0.0880(3) 0.56791(17) 0.06914(16) 0.0388(9) Uani 1 1 d . . .
O7 O 0.3653(5) 0.8951(3) 0.3029(3) 0.0905(19) Uani 1 1 d . . .
O8 O 0.1808(4) 0.8671(3) 0.3070(2) 0.0707(15) Uani 1 1 d . . .
O9 O 0.2614(6) 0.9465(2) 0.3710(3) 0.091(2) Uani 1 1 d . . .
O10 O -0.2545(4) 0.8628(3) 0.2645(2) 0.0724(15) Uani 1 1 d . . .
O11 O -0.1865(3) 0.77476(18) 0.2200(2) 0.0512(11) Uani 1 1 d . . .
O12 O -0.0939(3) 0.87041(19) 0.2157(2) 0.0573(13) Uani 1 1 d . . .
F1 F 0.4012(13) 0.6354(4) 0.4898(3) 0.262(8) Uani 1 1 d . . .
F2 F 0.3652(9) 0.5420(5) 0.4743(3) 0.177(4) Uani 1 1 d . . .
F3 F 0.2510(6) 0.6111(5) 0.4410(4) 0.170(4) Uani 1 1 d . . .
F4 F -0.2953(3) 0.5984(3) 0.1097(2) 0.0848(15) Uani 1 1 d . . .
F5 F -0.2856(4) 0.6910(2) 0.0834(2) 0.0880(16) Uani 1 1 d . . .
F6 F -0.2993(3) 0.6203(2) 0.02054(18) 0.0683(12) Uani 1 1 d . . .
F7 F 0.3301(5) 0.7846(2) 0.3695(3) 0.117(2) Uani 1 1 d . A .
F8 F 0.4190(4) 0.8568(3) 0.4211(2) 0.1024(19) Uani 1 1 d . A .
F9 F 0.2531(4) 0.8382(3) 0.4308(2) 0.0998(18) Uani 1 1 d . A .
F10 F -0.2942(4) 0.9163(2) 0.1481(2) 0.0869(15) Uani 1 1 d . . .
F11 F -0.2333(4) 0.8382(2) 0.1086(2) 0.0821(14) Uani 1 1 d . . .
F12 F -0.3758(3) 0.8312(2) 0.1509(2) 0.0824(15) Uani 1 1 d . . .

loop_
_atom_site_aniso_label
_atom_site_aniso_U_11
_atom_site_aniso_U_22
_atom_site_aniso_U_33
_atom_site_aniso_U_23
_atom_site_aniso_U_13
_atom_site_aniso_U_12
Ag1 0.0377(2) 0.0339(2) 0.0375(2) 0.00188(18) 0.00219(17) -0.00388(17)
Ag2 0.0446(3) 0.0531(3) 0.0450(3) -0.0043(2) 0.0128(2) 0.0079(2)
Ag3 0.0307(2) 0.0283(2) 0.0441(2) -0.00186(17) 0.00604(17) 0.00149(16)
Ag4 0.0295(2) 0.0283(2) 0.0378(2) -0.00471(17) 0.00522(16) 0.00128(15)
N1 0.028(2) 0.025(2) 0.037(2) -0.0016(18) 0.0034(18) -0.0024(17)
N2 0.029(2) 0.025(2) 0.034(2) -0.0002(18) -0.0002(18) -0.0036(17)
N3 0.038(3) 0.033(3) 0.051(3) 0.006(2) -0.010(2) -0.002(2)
N4 0.039(2) 0.031(2) 0.036(2) -0.0082(19) 0.001(2) -0.0077(19)
N5 0.029(2) 0.031(2) 0.029(2) 0.0026(18) -0.0007(17) -0.0003(17)
N6 0.0219(19) 0.022(2) 0.039(2) 0.0005(18) 0.0083(17) 0.0038(16)
N7 0.023(2) 0.024(2) 0.035(2) 0.0013(17) 0.0058(17) 0.0010(16)
N8 0.032(2) 0.025(2) 0.033(2) 0.0018(18) 0.0055(18) -0.0008(17)
N9 0.033(2) 0.031(2) 0.045(3) -0.003(2) 0.015(2) 0.0010(18)
N10 0.028(2) 0.026(2) 0.053(3) 0.008(2) 0.011(2) 0.0006(18)
C1 0.029(3) 0.033(3) 0.040(3) 0.004(2) 0.001(2) -0.001(2)
C2 0.033(3) 0.037(3) 0.030(3) 0.003(2) -0.003(2) -0.005(2)
C3 0.026(2) 0.034(3) 0.029(3) -0.003(2) 0.004(2) -0.007(2)
C4 0.022(2) 0.031(3) 0.028(2) -0.003(2) 0.0047(19) 0.0014(19)
C5 0.046(3) 0.025(3) 0.071(4) 0.000(3) -0.006(3) 0.006(2)
C6 0.054(4) 0.026(3) 0.065(4) 0.008(3) -0.015(3) -0.007(3)
C7 0.059(4) 0.059(4) 0.058(4) 0.026(4) -0.015(4) -0.021(3)
C8 0.046(4) 0.054(4) 0.065(4) 0.031(4) -0.015(3) -0.005(3)
C9 0.040(4) 0.109(7) 0.087(6) 0.057(5) -0.019(4) -0.003(4)
C10 0.061(6) 0.58(4) 0.035(5) -0.012(11) -0.008(4) 0.088(12)
C11 0.051(4) 0.030(3) 0.049(3) -0.007(3) 0.002(3) -0.009(3)
C12 0.069(5) 0.047(4) 0.057(4) -0.020(3) 0.003(4) 0.011(3)
C13 0.061(5) 0.105(7) 0.057(5) -0.027(5) 0.014(4) 0.017(5)
C14 0.043(3) 0.049(4) 0.033(3) -0.012(3) 0.001(2) -0.009(3)
C15 0.044(3) 0.062(4) 0.036(3) -0.016(3) -0.004(3) -0.002(3)
C16 0.043(4) 0.093(6) 0.061(4) -0.023(4) 0.003(3) -0.006(4)
C17 0.037(3) 0.036(3) 0.036(3) 0.008(2) 0.004(2) 0.001(2)
C18 0.033(3) 0.040(3) 0.050(3) 0.010(3) -0.002(2) 0.007(2)
C19 0.055(4) 0.052(4) 0.065(5) 0.003(3) 0.002(3) 0.015(3)
C20 0.032(3) 0.043(3) 0.028(3) -0.002(2) 0.000(2) -0.004(2)
C21 0.027(3) 0.044(3) 0.037(3) 0.000(2) -0.004(2) 0.000(2)
C22 0.040(3) 0.053(4) 0.045(3) 0.000(3) -0.003(3) -0.012(3)
C23 0.098(9) 0.208(16) 0.084(8) -0.026(9) 0.038(7) -0.037(10)
C24 0.021(2) 0.030(3) 0.039(3) -0.001(2) 0.007(2) 0.0048(19)
C25 0.030(3) 0.031(3) 0.040(3) 0.005(2) 0.020(2) 0.003(2)
C26 0.016(2) 0.027(3) 0.041(3) 0.002(2) 0.004(2) 0.0044(18)
C27 0.015(2) 0.027(3) 0.038(3) 0.002(2) 0.0037(19) 0.0029(18)
C28 0.043(3) 0.037(3) 0.031(3) 0.002(2) 0.004(2) 0.002(2)
C29 0.044(3) 0.045(3) 0.034(3) -0.005(3) 0.011(2) -0.002(3)
C30 0.058(4) 0.044(4) 0.033(3) -0.008(3) 0.004(3) 0.015(3)
C31 0.038(3) 0.028(3) 0.040(3) 0.009(2) 0.010(2) 0.001(2)
C32 0.038(3) 0.029(3) 0.042(3) 0.004(2) 0.010(2) -0.004(2)
C33 0.031(3) 0.038(3) 0.052(3) -0.002(3) 0.013(2) -0.002(2)
C34 0.046(3) 0.043(3) 0.041(3) -0.007(3) 0.012(3) 0.000(3)
C35 0.055(4) 0.057(4) 0.050(4) -0.011(3) 0.029(3) -0.004(3)
C36 0.037(3) 0.089(5) 0.060(4) -0.028(4) 0.023(3) 0.000(3)
C37 0.033(3) 0.030(3) 0.049(3) -0.005(2) 0.011(2) 0.004(2)
C38 0.037(3) 0.032(3) 0.043(3) -0.008(2) 0.005(2) 0.004(2)
C39 0.043(3) 0.028(3) 0.065(4) -0.006(3) 0.012(3) 0.003(2)
C40 0.034(3) 0.036(3) 0.055(4) 0.016(3) 0.006(3) 0.001(2)
C41 0.035(3) 0.084(5) 0.044(4) 0.029(4) 0.004(3) -0.006(3)
C42 0.057(5) 0.201(13) 0.056(5) 0.024(6) 0.015(4) 0.034(6)
C43 0.029(3) 0.026(3) 0.053(3) 0.000(2) 0.001(2) -0.003(2)
C44 0.032(3) 0.021(3) 0.053(3) -0.001(2) 0.009(2) 0.000(2)
C45 0.038(3) 0.032(3) 0.048(3) 0.005(2) 0.010(3) 0.006(2)
C46 0.038(3) 0.053(4) 0.047(4) -0.005(3) 0.002(3) 0.013(3)
C47 0.063(5) 0.074(5) 0.074(5) 0.010(4) 0.020(4) 0.023(4)
C48 0.039(3) 0.055(4) 0.079(5) 0.012(4) 0.004(3) 0.008(3)
S1 0.0819(15) 0.0616(13) 0.1090(18) 0.0201(13) 0.0497(14) 0.0184(11)
S2 0.0342(7) 0.0269(7) 0.0370(7) 0.0008(5) 0.0047(5) -0.0007(5)
S3 0.0496(12) 0.0359(14) 0.0400(11) -0.0018(9) -0.0022(8) 0.0096(8)
S4 0.0323(7) 0.0362(8) 0.0623(10) -0.0088(7) 0.0051(7) 0.0057(6)
O1 0.175(9) 0.180(10) 0.221(11) 0.126(9) -0.124(9) -0.067(8)
O2 0.226(10) 0.058(4) 0.127(7) -0.034(4) 0.038(6) -0.019(5)
O3 0.151(7) 0.065(4) 0.121(6) 0.022(4) 0.020(5) -0.035(4)
O4 0.077(3) 0.048(3) 0.066(3) 0.014(2) 0.025(3) -0.010(2)
O5 0.060(3) 0.033(2) 0.043(2) -0.0065(18) -0.010(2) 0.0007(19)
O6 0.043(2) 0.031(2) 0.041(2) -0.0036(17) 0.0008(17) 0.0084(16)
O7 0.079(4) 0.094(5) 0.102(5) 0.032(4) 0.025(3) 0.010(3)
O8 0.058(3) 0.088(4) 0.060(3) -0.023(3) -0.013(2) 0.006(3)
O9 0.126(5) 0.049(3) 0.090(4) -0.013(3) -0.010(4) 0.026(3)
O10 0.069(3) 0.079(4) 0.072(3) -0.014(3) 0.020(3) 0.021(3)
O11 0.036(2) 0.036(2) 0.081(3) 0.000(2) 0.006(2) 0.0030(17)
O12 0.037(2) 0.037(2) 0.097(4) -0.019(2) 0.004(2) -0.0017(18)
F1 0.56(2) 0.152(8) 0.055(4) -0.027(4) -0.039(8) -0.034(11)
F2 0.255(11) 0.187(9) 0.094(5) 0.056(6) 0.046(6) -0.023(8)
F3 0.095(5) 0.270(11) 0.159(7) -0.048(7) 0.068(5) 0.021(6)
F4 0.049(2) 0.126(4) 0.085(3) 0.021(3) 0.027(2) -0.013(3)
F5 0.075(3) 0.083(3) 0.101(4) -0.028(3) -0.009(3) 0.049(3)
F6 0.057(2) 0.079(3) 0.061(2) -0.007(2) -0.021(2) 0.016(2)
F7 0.110(4) 0.042(3) 0.211(7) 0.007(3) 0.058(5) 0.026(3)
F8 0.070(3) 0.149(5) 0.081(3) 0.014(3) -0.019(3) 0.033(3)
F9 0.096(4) 0.137(5) 0.074(3) 0.028(3) 0.039(3) 0.038(3)
F10 0.071(3) 0.065(3) 0.123(4) 0.033(3) 0.007(3) 0.023(2)
F11 0.071(3) 0.107(4) 0.065(3) -0.001(3) 0.000(2) 0.007(3)
F12 0.033(2) 0.100(4) 0.108(4) 0.020(3) -0.012(2) -0.008(2)

loop_
_atom_type_symbol
_atom_type_description
_atom_type_scat_dispersion_real
_atom_type_scat_dispersion_imag
_atom_type_scat_source
C C 0.0033 0.0016 'International Tables Vol C Tables 4.2.6.8 and 6.1.1.4'
H H 0.0000 0.0000 'International Tables Vol C Tables 4.2.6.8 and 6.1.1.4'
N N 0.0061 0.0033 'International Tables Vol C Tables 4.2.6.8 and 6.1.1.4'
O O 0.0106 0.0060 'International Tables Vol C Tables 4.2.6.8 and 6.1.1.4'
F F 0.0171 0.0103 'International Tables Vol C Tables 4.2.6.8 and 6.1.1.4'
S S 0.1246 0.1234 'International Tables Vol C Tables 4.2.6.8 and 6.1.1.4'
Ag Ag -0.8971 1.1015 'International Tables Vol C Tables 4.2.6.8 and 6.1.1.4'

loop_
_geom_angle_atom_site_label_1
_geom_angle_atom_site_label_2
_geom_angle_atom_site_label_3
_geom_angle
C7 Ag1 C22 132.9(2)
C7 Ag1 C21 163.6(3)
C22 Ag1 C21 32.6(2)
C7 Ag1 C6 32.1(3)
C22 Ag1 C6 109.9(2)
C21 Ag1 C6 133.0(2)
C7 Ag1 N2 97.5(2)
C22 Ag1 N2 105.93(18)
C21 Ag1 N2 84.67(16)
C6 Ag1 N2 84.74(18)
C13 Ag2 O3 106.5(3)
C13 Ag2 C19 130.2(3)
O3 Ag2 C19 109.4(3)
C13 Ag2 C12 32.8(3)
O3 Ag2 C12 139.2(3)
C19 Ag2 C12 103.4(3)
C13 Ag2 C18 160.1(3)
O3 Ag2 C18 91.5(2)
C19 Ag2 C18 31.6(2)
C12 Ag2 C18 128.3(2)
C13 Ag2 N1 97.6(2)
O3 Ag2 N1 112.0(2)
C19 Ag2 N1 99.7(2)
C12 Ag2 N1 84.97(19)
C18 Ag2 N1 82.94(17)
O6 Ag3 C39 119.41(19)
O6 Ag3 C33 104.80(17)
C39 Ag3 C33 131.4(2)
O6 Ag3 C38 94.34(17)
C39 Ag3 C38 31.8(2)
C33 Ag3 C38 160.9(2)
O6 Ag3 C32 133.91(16)
C39 Ag3 C32 106.5(2)
C33 Ag3 C32 32.03(19)
C38 Ag3 C32 129.78(19)
O6 Ag3 N6 90.82(13)
C39 Ag3 N6 102.32(17)
C33 Ag3 N6 95.80(17)
C38 Ag3 N6 83.93(16)
C32 Ag3 N6 82.64(16)
O5 Ag4 C30 134.73(19)
O5 Ag4 C45 96.15(18)
C30 Ag4 C45 129.1(2)
O5 Ag4 C44 123.60(18)
C30 Ag4 C44 99.9(2)
C45 Ag4 C44 32.09(19)
O5 Ag4 C29 103.83(18)
C30 Ag4 C29 32.1(2)
C45 Ag4 C29 157.3(2)
C44 Ag4 C29 125.2(2)
O5 Ag4 N7 81.52(14)
C30 Ag4 N7 93.40(17)
C45 Ag4 N7 93.86(16)
C44 Ag4 N7 82.50(15)
C29 Ag4 N7 78.69(16)
C3 N1 C4 116.3(4)
C3 N1 Ag2 111.6(3)
C4 N1 Ag2 108.8(3)
C4 N2 C1 115.8(4)
C4 N2 Ag1 111.0(3)
C1 N2 Ag1 111.5(3)
C1 N3 C5 120.9(5)
C1 N3 C8 121.5(5)
C5 N3 C8 117.5(5)
C3 N4 C11 121.4(5)
C3 N4 C14 121.8(5)
C11 N4 C14 116.8(4)
C4 N5 C20 121.0(4)
C4 N5 C17 119.7(4)
C20 N5 C17 119.1(4)
C27 N6 C24 115.6(4)
C27 N6 Ag3 113.3(3)
C24 N6 Ag3 111.4(3)
C27 N7 C26 115.7(4)
C27 N7 Ag4 107.6(3)
C26 N7 Ag4 109.0(3)
C27 N8 C31 120.2(4)
C27 N8 C28 119.3(4)
C31 N8 C28 119.3(4)
C24 N9 C37 121.9(5)
C24 N9 C34 121.2(5)
C37 N9 C34 116.8(4)
C26 N10 C43 121.0(5)
C26 N10 C40 121.5(5)
C43 N10 C40 117.0(4)
N2 C1 N3 115.2(5)
N2 C1 C2 123.4(5)
N3 C1 C2 121.4(5)
C1 C2 C3 115.8(5)
C1 C2 H2A 122.1
C3 C2 H2A 122.1
N1 C3 N4 116.2(5)
N1 C3 C2 122.4(5)
N4 C3 C2 121.4(5)
N2 C4 N1 125.7(4)
N2 C4 N5 117.0(4)
N1 C4 N5 117.4(4)
N3 C5 C6 113.5(6)
N3 C5 H5A 108.9
C6 C5 H5A 108.9
N3 C5 H5B 108.9
C6 C5 H5B 108.9
H5A C5 H5B 107.7
C7 C6 C5 124.9(6)
C7 C6 Ag1 72.7(4)
C5 C6 Ag1 101.7(4)
C7 C6 H6A 117.5
C5 C6 H6A 117.5
Ag1 C6 H6A 95.8
C6 C7 Ag1 75.2(4)
C6 C7 H7A 120.0
Ag1 C7 H7A 99.4
C6 C7 H7B 120.0
Ag1 C7 H7B 95.3
H7A C7 H7B 120.0
N3 C8 C9 112.3(6)
N3 C8 H8A 109.1
C9 C8 H8A 109.1
N3 C8 H8B 109.1
C9 C8 H8B 109.1
H8A C8 H8B 107.9
C10 C9 C8 138.9(12)
C10 C9 H9A 110.6
C8 C9 H9A 110.6
C9 C10 H10A 120.0
C9 C10 H10B 120.0
H10A C10 H10B 120.0
N4 C11 C12 113.1(5)
N4 C11 H11A 109.0
C12 C11 H11A 109.0
N4 C11 H11B 109.0
C12 C11 H11B 109.0
H11A C11 H11B 107.8
C13 C12 C11 124.7(7)
C13 C12 Ag2 70.7(4)
C11 C12 Ag2 101.6(4)
C13 C12 H12A 117.7
C11 C12 H12A 117.7
Ag2 C12 H12A 97.9
C12 C13 Ag2 76.4(4)
C12 C13 H13A 120.0
Ag2 C13 H13A 97.6
C12 C13 H13B 120.0
Ag2 C13 H13B 95.8
H13A C13 H13B 120.0
N4 C14 C15 112.4(5)
N4 C14 H14A 109.1
C15 C14 H14A 109.1
N4 C14 H14B 109.1
C15 C14 H14B 109.1
H14A C14 H14B 107.9
C16 C15 C14 124.8(6)
C16 C15 H15A 117.6
C14 C15 H15A 117.6
C15 C16 H16A 120.0
C15 C16 H16B 120.0
H16A C16 H16B 120.0
N5 C17 C18 114.7(5)
N5 C17 H17A 108.6
C18 C17 H17A 108.6
N5 C17 H17B 108.6
C18 C17 H17B 108.6
H17A C17 H17B 107.6
C19 C18 C17 122.7(6)
C19 C18 Ag2 73.4(4)
C17 C18 Ag2 104.9(3)
C19 C18 H18A 118.6
C17 C18 H18A 118.6
Ag2 C18 H18A 91.7
C18 C19 Ag2 75.0(4)
C18 C19 H19A 120.0
Ag2 C19 H19A 103.7
C18 C19 H19B 120.0
Ag2 C19 H19B 91.3
H19A C19 H19B 120.0
N5 C20 C21 115.2(4)
N5 C20 H20A 108.5
C21 C20 H20A 108.5
N5 C20 H20B 108.5
C21 C20 H20B 108.5
H20A C20 H20B 107.5
C22 C21 C20 123.2(6)
C22 C21 Ag1 73.5(3)
C20 C21 Ag1 103.8(3)
C22 C21 H21A 118.4
C20 C21 H21A 118.4
Ag1 C21 H21A 92.8
C21 C22 Ag1 73.9(3)
C21 C22 H22A 120.0
Ag1 C22 H22A 103.0
C21 C22 H22B 120.0
Ag1 C22 H22B 93.0
H22A C22 H22B 120.0
F3 C23 F1 116.5(15)
F3 C23 F2 104.8(12)
F1 C23 F2 100.9(12)
F3 C23 S1 113.8(10)
F1 C23 S1 114.4(10)
F2 C23 S1 104.2(10)
N9 C24 N6 116.1(5)
N9 C24 C25 122.4(5)
N6 C24 C25 121.5(5)
C26 C25 C24 117.8(5)
C26 C25 H25A 121.1
C24 C25 H25A 121.1
N7 C26 N10 115.3(5)
N7 C26 C25 121.9(5)
N10 C26 C25 122.7(5)
N7 C27 N6 127.2(5)
N7 C27 N8 116.5(4)
N6 C27 N8 116.3(4)
N8 C28 C29 115.8(4)
N8 C28 H28A 108.3
C29 C28 H28A 108.3
N8 C28 H28B 108.3
C29 C28 H28B 108.3
H28A C28 H28B 107.4
C30 C29 C28 121.7(6)
C30 C29 Ag4 72.4(3)
C28 C29 Ag4 109.4(4)
C30 C29 H29A 119.1
C28 C29 H29A 119.1
Ag4 C29 H29A 88.2
C29 C30 Ag4 75.4(3)
C29 C30 H30A 120.0
Ag4 C30 H30A 107.7
C29 C30 H30B 120.0
Ag4 C30 H30B 86.9
H30A C30 H30B 120.0
N8 C31 C32 114.4(4)
N8 C31 H31A 108.7
C32 C31 H31A 108.7
N8 C31 H31B 108.7
C32 C31 H31B 108.7
H31A C31 H31B 107.6
C33 C32 C31 125.5(5)
C33 C32 Ag3 72.1(3)
C31 C32 Ag3 103.2(3)
C33 C32 H32A 117.3
C31 C32 H32A 117.3
Ag3 C32 H32A 94.9
C32 C33 Ag3 75.8(3)
C32 C33 H33A 120.0
Ag3 C33 H33A 100.2
C32 C33 H33B 120.0
Ag3 C33 H33B 93.9
H33A C33 H33B 120.0
N9 C34 C35 114.8(5)
N9 C34 H34A 108.6
C35 C34 H34A 108.6
N9 C34 H34B 108.6
C35 C34 H34B 108.6
H34A C34 H34B 107.5
C36 C35 C34 125.2(6)
C36 C35 H35A 117.4
C34 C35 H35A 117.4
C35 C36 H36A 120.0
C35 C36 H36B 120.0
H36A C36 H36B 120.0
N9 C37 C38 115.1(5)
N9 C37 H37A 108.5
C38 C37 H37A 108.5
N9 C37 H37B 108.5
C38 C37 H37B 108.5
H37A C37 H37B 107.5
C39 C38 C37 122.7(6)
C39 C38 Ag3 72.8(3)
C37 C38 Ag3 103.4(3)
C39 C38 H38A 118.7
C37 C38 H38A 118.7
Ag3 C38 H38A 93.8
C38 C39 Ag3 75.4(3)
C38 C39 H39A 120.0
Ag3 C39 H39A 101.7
C38 C39 H39B 120.0
Ag3 C39 H39B 92.9
H39A C39 H39B 120.0
N10 C40 C41 113.0(5)
N10 C40 H40A 109.0
C41 C40 H40A 109.0
N10 C40 H40B 109.0
C41 C40 H40B 109.0
H40A C40 H40B 107.8
C42 C41 C40 127.5(8)
C42 C41 H41A 116.2
C40 C41 H41A 116.2
C41 C42 H42A 120.0
C41 C42 H42B 120.0
H42A C42 H42B 120.0
N10 C43 C44 113.5(4)
N10 C43 H43A 108.9
C44 C43 H43A 108.9
N10 C43 H43B 108.9
C44 C43 H43B 108.9
H43A C43 H43B 107.7
C45 C44 C43 124.9(5)
C45 C44 Ag4 73.1(3)
C43 C44 Ag4 102.1(3)
C45 C44 H44A 117.6
C43 C44 H44A 117.6
Ag4 C44 H44A 95.0
C44 C45 Ag4 74.8(3)
C44 C45 H45A 120.0
Ag4 C45 H45A 100.2
C44 C45 H45B 120.0
Ag4 C45 H45B 94.9
H45A C45 H45B 120.0
F4 C46 F5 108.9(6)
F4 C46 F6 107.6(6)
F5 C46 F6 107.8(5)
F4 C46 S2 110.9(4)
F5 C46 S2 110.0(5)
F6 C46 S2 111.6(4)
F9 C47 F8 106.9(7)
F9 C47 F7 109.0(7)
F8 C47 F7 109.3(6)
F9 C47 S3' 126.9(7)
F8 C47 S3' 118.4(7)
F7 C47 S3' 81.5(8)
F9 C47 S3 110.8(5)
F8 C47 S3 110.6(6)
F7 C47 S3 110.2(6)
S3' C47 S3 29.0(6)
F12 C48 F10 107.6(5)
F12 C48 F11 107.5(7)
F10 C48 F11 107.1(6)
F12 C48 S4 112.1(5)
F10 C48 S4 110.8(6)
F11 C48 S4 111.5(4)
O1 S1 O3 114.7(6)
O1 S1 O2 119.4(7)
O3 S1 O2 115.3(5)
O1 S1 C23 99.0(9)
O3 S1 C23 103.0(7)
O2 S1 C23 101.0(6)
O4 S2 O5 116.3(3)
O4 S2 O6 115.4(3)
O5 S2 O6 113.1(2)
O4 S2 C46 103.9(3)
O5 S2 C46 102.2(3)
O6 S2 C46 103.5(3)
O8 S3 O7 112.6(4)
O8 S3 O9 116.1(4)
O7 S3 O9 117.6(4)
O8 S3 C47 103.7(4)
O7 S3 C47 103.4(4)
O9 S3 C47 100.7(4)
O7 S3' O8 122.8(11)
O7 S3' C47 114.1(9)
O8 S3' C47 110.2(9)
O7 S3' F7 124.4(9)
O8 S3' F7 112.7(8)
C47 S3' F7 41.9(5)
O12 S4 O10 115.9(3)
O12 S4 O11 114.6(3)
O10 S4 O11 114.2(3)
O12 S4 C48 103.3(3)
O10 S4 C48 103.7(3)
O11 S4 C48 102.7(3)
S1 O3 Ag2 121.1(5)
S2 O5 Ag4 145.4(3)
S2 O6 Ag3 122.5(2)
S3' O7 S3 37.0(7)
S3' O8 S3 36.2(7)
C47 F7 S3' 56.6(6)

loop_
_geom_bond_atom_site_label_1
_geom_bond_atom_site_label_2
_geom_bond_distance
Ag1 C7 2.368(6)
Ag1 C22 2.376(6)
Ag1 C21 2.381(5)
Ag1 C6 2.397(6)
Ag1 N2 2.478(4)
Ag2 C13 2.349(7)
Ag2 O3 2.390(7)
Ag2 C19 2.418(7)
Ag2 C12 2.420(7)
Ag2 C18 2.436(6)
Ag2 N1 2.482(4)
Ag3 O6 2.390(4)
Ag3 C39 2.405(5)
Ag3 C33 2.405(6)
Ag3 C38 2.436(5)
Ag3 C32 2.450(6)
Ag3 N6 2.530(4)
Ag4 O5 2.319(4)
Ag4 C30 2.400(6)
Ag4 C45 2.407(6)
Ag4 C44 2.427(5)
Ag4 C29 2.437(6)
Ag4 N7 2.637(4)
N1 C3 1.351(6)
N1 C4 1.351(6)
N2 C4 1.342(6)
N2 C1 1.356(7)
N3 C1 1.364(7)
N3 C5 1.446(8)
N3 C8 1.463(7)
N4 C3 1.363(6)
N4 C11 1.447(7)
N4 C14 1.480(7)
N5 C4 1.362(6)
N5 C20 1.460(7)
N5 C17 1.464(7)
N6 C27 1.353(6)
N6 C24 1.360(7)
N7 C27 1.341(6)
N7 C26 1.354(7)
N8 C27 1.362(7)
N8 C31 1.460(6)
N8 C28 1.476(7)
N9 C24 1.349(7)
N9 C37 1.461(7)
N9 C34 1.477(7)
N10 C26 1.367(6)
N10 C43 1.450(7)
N10 C40 1.462(7)
C1 C2 1.381(7)
C2 C3 1.397(8)
C2 H2A 0.9500
C5 C6 1.514(9)
C5 H5A 0.9900
C5 H5B 0.9900
C6 C7 1.318(10)
C6 H6A 0.9500
C7 H7A 0.9500
C7 H7B 0.9500
C8 C9 1.509(10)
C8 H8A 0.9900
C8 H8B 0.9900
C9 C10 1.058(13)
C9 H9A 0.9500
C10 H10A 0.9500
C10 H10B 0.9500
C11 C12 1.511(10)
C11 H11A 0.9900
C11 H11B 0.9900
C12 C13 1.349(11)
C12 H12A 0.9500
C13 H13A 0.9500
C13 H13B 0.9500
C14 C15 1.488(8)
C14 H14A 0.9900
C14 H14B 0.9900
C15 C16 1.316(9)
C15 H15A 0.9500
C16 H16A 0.9500
C16 H16B 0.9500
C17 C18 1.502(8)
C17 H17A 0.9900
C17 H17B 0.9900
C18 C19 1.322(9)
C18 H18A 0.9500
C19 H19A 0.9500
C19 H19B 0.9500
C20 C21 1.516(7)
C20 H20A 0.9900
C20 H20B 0.9900
C21 C22 1.334(8)
C21 H21A 0.9500
C22 H22A 0.9500
C22 H22B 0.9500
C23 F3 1.222(14)
C23 F1 1.272(14)
C23 F2 1.496(18)
C23 S1 1.749(11)
C24 C25 1.391(7)
C25 C26 1.390(7)
C25 H25A 0.9500
C28 C29 1.507(8)
C28 H28A 0.9900
C28 H28B 0.9900
C29 C30 1.339(8)
C29 H29A 0.9500
C30 H30A 0.9500
C30 H30B 0.9500
C31 C32 1.503(8)
C31 H31A 0.9900
C31 H31B 0.9900
C32 C33 1.340(8)
C32 H32A 0.9500
C33 H33A 0.9500
C33 H33B 0.9500
C34 C35 1.492(9)
C34 H34A 0.9900
C34 H34B 0.9900
C35 C36 1.292(10)
C35 H35A 0.9500
C36 H36A 0.9500
C36 H36B 0.9500
C37 C38 1.496(8)
C37 H37A 0.9900
C37 H37B 0.9900
C38 C39 1.327(8)
C38 H38A 0.9500
C39 H39A 0.9500
C39 H39B 0.9500
C40 C41 1.495(8)
C40 H40A 0.9900
C40 H40B 0.9900
C41 C42 1.187(11)
C41 H41A 0.9500
C42 H42A 0.9500
C42 H42B 0.9500
C43 C44 1.507(7)
C43 H43A 0.9900
C43 H43B 0.9900
C44 C45 1.336(8)
C44 H44A 0.9500
C45 H45A 0.9500
C45 H45B 0.9500
C46 F4 1.321(8)
C46 F5 1.323(7)
C46 F6 1.327(7)
C46 S2 1.813(6)
C47 F9 1.316(9)
C47 F8 1.348(10)
C47 F7 1.361(10)
C47 S3' 1.701(14)
C47 S3 1.792(8)
C48 F12 1.324(8)
C48 F10 1.335(8)
C48 F11 1.335(9)
C48 S4 1.817(7)
S1 O1 1.224(9)
S1 O3 1.384(7)
S1 O2 1.472(8)
S2 O4 1.430(5)
S2 O5 1.443(4)
S2 O6 1.444(4)
S3 O8 1.434(5)
S3 O7 1.434(7)
S3 O9 1.439(6)
S3' O7 1.318(13)
S3' O8 1.398(13)
S3' F7 2.015(15)
S4 O12 1.432(5)
S4 O10 1.435(5)
S4 O11 1.443(4)
